data_2232896
loop_
_publ_author_name
'Gangadharan, Rajeswari'
'Sethusankar, K.'
'Selvakumar, Raman'
'Bakthadoss, Manickam'

_publ_section_title
;
 (<i>Z</i>)-Methyl
 2-[(2-ethoxy-6-formylphenoxy)methyl]-3-(4-ethylphenyl)acrylate
;
_journal_coeditor_code PV2468
_journal_issue 12
_journal_name_full 'Acta Crystallographica Section E'
_journal_page_first o3245
_journal_paper_doi 10.1107/S1600536811046587
_journal_volume 67
_journal_year 2011
_chemical_formula_iupac 'C22 H24 O5'
_chemical_formula_moiety 'C22 H24 O5'
_chemical_formula_sum 'C22 H24 O5'
_chemical_formula_weight 368.41
_chemical_name_systematic
;
(<i>Z</i>)-Methyl 2-[(2-ethoxy-6-formylphenoxy)methyl]-3-(4-ethylphenyl)acrylate
;
_space_group_IT_number 2
_symmetry_cell_setting triclinic
_symmetry_space_group_name_Hall '-P 1'
_symmetry_space_group_name_H-M 'P -1'
_atom_sites_solution_hydrogens geom
_atom_sites_solution_primary direct
_atom_sites_solution_secondary difmap
_audit_creation_method SHELXL-97
_cell_angle_alpha 77.5950(10)
_cell_angle_beta 85.433(2)
_cell_angle_gamma 76.7520(10)
_cell_formula_units_Z 2
_cell_length_a 9.6746(3)
_cell_length_b 9.9435(3)
_cell_length_c 10.7935(3)
_cell_measurement_reflns_used 6646
_cell_measurement_temperature 293(2)
_cell_measurement_theta_max 31.72
_cell_measurement_theta_min 1.93
_cell_volume 986.59(5)
_computing_cell_refinement 'SAINT (Bruker, 2008)'
_computing_data_collection 'APEX2 (Bruker, 2008)'
_computing_data_reduction 'SAINT (Bruker, 2008)'
_computing_molecular_graphics 'ORTEP-3 (Farrugia, 1997)'
_computing_publication_material 'SHELXL97 (Sheldrick, 2008) and PLATON (Spek, 2009)'
_computing_structure_refinement 'SHELXL97 (Sheldrick, 2008)'
_computing_structure_solution 'SHELXS97 (Sheldrick, 2008)'
_diffrn_ambient_temperature 293(2)
_diffrn_measured_fraction_theta_full 1.000
_diffrn_measured_fraction_theta_max 0.994
_diffrn_measurement_device_type 'Bruker SMART APEXII area-detector'
_diffrn_measurement_method '\w and \f scans'
_diffrn_radiation_monochromator graphite
_diffrn_radiation_source 'fine-focus sealed tube'
_diffrn_radiation_type MoK\a
_diffrn_radiation_wavelength 0.71073
_diffrn_reflns_av_R_equivalents 0.0253
_diffrn_reflns_av_sigmaI/netI 0.0239
_diffrn_reflns_limit_h_max 14
_diffrn_reflns_limit_h_min -13
_diffrn_reflns_limit_k_max 14
_diffrn_reflns_limit_k_min -14
_diffrn_reflns_limit_l_max 15
_diffrn_reflns_limit_l_min -15
_diffrn_reflns_number 25506
_diffrn_reflns_theta_full 25.00
_diffrn_reflns_theta_max 31.72
_diffrn_reflns_theta_min 1.93
_exptl_absorpt_coefficient_mu 0.087
_exptl_absorpt_correction_type none
_exptl_crystal_colour colorless
_exptl_crystal_density_diffrn 1.240
_exptl_crystal_density_method 'not measured'
_exptl_crystal_description block
_exptl_crystal_F_000 392
_exptl_crystal_size_max 0.30
_exptl_crystal_size_mid 0.25
_exptl_crystal_size_min 0.20
_refine_diff_density_max 0.251
_refine_diff_density_min -0.209
_refine_ls_extinction_method none
_refine_ls_goodness_of_fit_ref 1.022
_refine_ls_hydrogen_treatment constr
_refine_ls_matrix_type full
_refine_ls_number_parameters 247
_refine_ls_number_reflns 6646
_refine_ls_number_restraints 0
_refine_ls_restrained_S_all 1.022
_refine_ls_R_factor_all 0.0799
_refine_ls_R_factor_gt 0.0510
_refine_ls_shift/su_max 0.000
_refine_ls_shift/su_mean 0.000
_refine_ls_structure_factor_coef Fsqd
_refine_ls_weighting_details 'calc w=1/[\s^2^(Fo^2^)+(0.0830P)^2^+0.1225P] where P=(Fo^2^+2Fc^2^)/3'
_refine_ls_weighting_scheme calc
_refine_ls_wR_factor_gt 0.1406
_refine_ls_wR_factor_ref 0.1636
_reflns_number_gt 4400
_reflns_number_total 6646
_reflns_threshold_expression I>2sigma(I)
_cod_data_source_file pv2468.cif
_cod_data_source_block I
_cod_database_code 2232896
_cod_database_fobs_code 2232896

loop_
_symmetry_equiv_pos_as_xyz
'x, y, z'
'-x, -y, -z'

loop_
_atom_site_type_symbol
_atom_site_label
_atom_site_fract_x
_atom_site_fract_y
_atom_site_fract_z
_atom_site_U_iso_or_equiv
_atom_site_adp_type
_atom_site_calc_flag
_atom_site_refinement_flags
_atom_site_occupancy
_atom_site_symmetry_multiplicity
C C1 0.31037(15) 0.58360(15) 1.00970(12) 0.0513(3) Uani d . 1 1
H H1 0.3275 0.4934 1.0602 0.062 Uiso calc R 1 1
C C2 0.27416(17) 0.69925(18) 1.06433(12) 0.0587(4) Uani d . 1 1
H H2 0.2698 0.6871 1.1523 0.070 Uiso calc R 1 1
C C3 0.24384(16) 0.83397(16) 0.99082(13) 0.0544(3) Uani d . 1 1
H H3 0.2180 0.9113 1.0298 0.065 Uiso calc R 1 1
C C4 0.25171(13) 0.85470(13) 0.85931(12) 0.0429(3) Uani d . 1 1
C C5 0.29508(12) 0.73676(12) 0.80276(10) 0.0370(2) Uani d . 1 1
C C6 0.32154(13) 0.60162(13) 0.87760(11) 0.0407(2) Uani d . 1 1
C C7 0.35960(15) 0.47780(13) 0.81699(13) 0.0476(3) Uani d . 1 1
H H7 0.3812 0.4937 0.7303 0.057 Uiso calc R 1 1
C C8 0.14625(18) 1.10162(16) 0.82610(18) 0.0674(4) Uani d . 1 1
H H8A 0.2085 1.1287 0.8779 0.081 Uiso calc R 1 1
H H8B 0.0645 1.0803 0.8781 0.081 Uiso calc R 1 1
C C9 0.1000(2) 1.21793(18) 0.7157(2) 0.0875(6) Uani d . 1 1
H H9A 0.1819 1.2399 0.6664 0.131 Uiso calc R 1 1
H H9B 0.0477 1.2999 0.7455 0.131 Uiso calc R 1 1
H H9C 0.0405 1.1890 0.6640 0.131 Uiso calc R 1 1
C C10 0.41026(15) 0.83034(13) 0.61113(12) 0.0460(3) Uani d . 1 1
H H10A 0.4742 0.8363 0.6735 0.055 Uiso calc R 1 1
H H10B 0.3643 0.9254 0.5711 0.055 Uiso calc R 1 1
C C11 0.49176(13) 0.75448(12) 0.51363(11) 0.0411(3) Uani d . 1 1
C C12 0.60371(14) 0.63091(13) 0.56688(11) 0.0448(3) Uani d . 1 1
C C13 0.79009(18) 0.44609(17) 0.52593(16) 0.0675(4) Uani d . 1 1
H H13A 0.8616 0.4799 0.5595 0.101 Uiso calc R 1 1
H H13B 0.8308 0.4006 0.4575 0.101 Uiso calc R 1 1
H H13C 0.7542 0.3799 0.5915 0.101 Uiso calc R 1 1
C C14 0.47471(13) 0.79509(12) 0.38798(11) 0.0411(3) Uani d . 1 1
H H14 0.5362 0.7412 0.3376 0.049 Uiso calc R 1 1
C C15 0.37025(13) 0.91476(12) 0.32064(11) 0.0403(3) Uani d . 1 1
C C16 0.41376(13) 0.99223(13) 0.20705(10) 0.0415(3) Uani d . 1 1
H H16 0.5049 0.9635 0.1739 0.050 Uiso calc R 1 1
C C17 0.32363(13) 1.11147(13) 0.14246(11) 0.0436(3) Uani d . 1 1
H H17 0.3567 1.1638 0.0687 0.052 Uiso calc R 1 1
C C18 0.18579(14) 1.15383(13) 0.18558(12) 0.0438(3) Uani d . 1 1
C C19 0.13937(15) 1.07222(15) 0.29530(15) 0.0588(4) Uani d . 1 1
H H19 0.0455 1.0962 0.3239 0.071 Uiso calc R 1 1
C C20 0.23041(15) 0.95586(15) 0.36287(14) 0.0562(4) Uani d . 1 1
H H20 0.1976 0.9046 0.4374 0.067 Uiso calc R 1 1
C C21 0.08788(16) 1.28446(14) 0.11572(14) 0.0529(3) Uani d . 1 1
H H21A 0.1371 1.3239 0.0396 0.064 Uiso calc R 1 1
H H21B 0.0058 1.2580 0.0898 0.064 Uiso calc R 1 1
C C22 0.03783(18) 1.39611(16) 0.19423(17) 0.0664(4) Uani d . 1 1
H H22A -0.0149 1.3593 0.2678 0.100 Uiso calc R 1 1
H H22B -0.0219 1.4771 0.1445 0.100 Uiso calc R 1 1
H H22C 0.1185 1.4229 0.2203 0.100 Uiso calc R 1 1
O O1 0.36468(14) 0.35836(11) 0.87125(11) 0.0706(3) Uani d . 1 1
O O2 0.21967(11) 0.98154(9) 0.77707(9) 0.0546(3) Uani d . 1 1
O O3 0.30428(9) 0.75349(9) 0.67258(7) 0.0420(2) Uani d . 1 1
O O4 0.62780(13) 0.59403(13) 0.67774(9) 0.0718(3) Uani d . 1 1
O O5 0.67596(12) 0.56277(10) 0.47986(9) 0.0596(3) Uani d . 1 1

loop_
_atom_site_aniso_label
_atom_site_aniso_U_11
_atom_site_aniso_U_22
_atom_site_aniso_U_33
_atom_site_aniso_U_12
_atom_site_aniso_U_13
_atom_site_aniso_U_23
C1 0.0547(8) 0.0589(8) 0.0368(6) -0.0115(6) -0.0013(5) -0.0034(5)
C2 0.0677(9) 0.0775(10) 0.0329(6) -0.0189(7) 0.0017(6) -0.0135(6)
C3 0.0581(8) 0.0663(8) 0.0470(7) -0.0161(6) 0.0069(6) -0.0294(6)
C4 0.0428(6) 0.0439(6) 0.0434(6) -0.0083(5) 0.0031(5) -0.0150(5)
C5 0.0374(6) 0.0427(6) 0.0313(5) -0.0076(4) 0.0004(4) -0.0103(4)
C6 0.0399(6) 0.0442(6) 0.0367(5) -0.0080(4) 0.0002(4) -0.0072(4)
C7 0.0534(7) 0.0417(6) 0.0442(6) -0.0067(5) 0.0025(5) -0.0065(5)
C8 0.0644(10) 0.0504(8) 0.0862(11) 0.0030(7) 0.0051(8) -0.0307(8)
C9 0.0839(13) 0.0477(9) 0.1221(17) 0.0050(8) -0.0087(12) -0.0170(9)
C10 0.0620(8) 0.0391(6) 0.0384(6) -0.0151(5) 0.0069(5) -0.0099(4)
C11 0.0490(7) 0.0375(5) 0.0353(5) -0.0085(5) 0.0015(5) -0.0061(4)
C12 0.0506(7) 0.0459(6) 0.0354(6) -0.0084(5) -0.0033(5) -0.0043(5)
C13 0.0659(10) 0.0592(9) 0.0648(9) 0.0140(7) -0.0140(7) -0.0106(7)
C14 0.0472(6) 0.0359(5) 0.0366(5) -0.0041(4) 0.0007(5) -0.0059(4)
C15 0.0462(6) 0.0352(5) 0.0372(5) -0.0057(4) -0.0009(5) -0.0061(4)
C16 0.0410(6) 0.0471(6) 0.0335(5) -0.0054(5) -0.0007(4) -0.0065(4)
C17 0.0480(7) 0.0451(6) 0.0351(5) -0.0096(5) -0.0041(5) -0.0021(4)
C18 0.0460(7) 0.0378(6) 0.0463(6) -0.0065(5) -0.0064(5) -0.0064(5)
C19 0.0440(7) 0.0520(7) 0.0676(9) -0.0015(5) 0.0100(6) 0.0019(6)
C20 0.0522(8) 0.0474(7) 0.0569(8) -0.0064(6) 0.0117(6) 0.0063(6)
C21 0.0512(7) 0.0462(7) 0.0557(8) -0.0027(5) -0.0115(6) -0.0029(6)
C22 0.0629(9) 0.0505(8) 0.0788(10) 0.0062(7) -0.0115(8) -0.0145(7)
O1 0.0969(9) 0.0419(5) 0.0657(7) -0.0109(5) 0.0071(6) -0.0030(5)
O2 0.0641(6) 0.0391(5) 0.0563(5) -0.0010(4) 0.0073(5) -0.0149(4)
O3 0.0526(5) 0.0433(4) 0.0317(4) -0.0127(3) 0.0005(3) -0.0090(3)
O4 0.0754(8) 0.0890(8) 0.0372(5) 0.0058(6) -0.0124(5) -0.0039(5)
O5 0.0704(7) 0.0530(5) 0.0423(5) 0.0145(5) -0.0087(4) -0.0085(4)

loop_
_atom_type_symbol
_atom_type_description
_atom_type_scat_dispersion_real
_atom_type_scat_dispersion_imag
_atom_type_scat_source
C C 0.0033 0.0016 'International Tables Vol C Tables 4.2.6.8 and 6.1.1.4'
H H 0.0000 0.0000 'International Tables Vol C Tables 4.2.6.8 and 6.1.1.4'
O O 0.0106 0.0060 'International Tables Vol C Tables 4.2.6.8 and 6.1.1.4'

loop_
_geom_angle_atom_site_label_1
_geom_angle_atom_site_label_2
_geom_angle_atom_site_label_3
_geom_angle
C2 C1 C6 119.61(12)
C2 C1 H1 120.2
C6 C1 H1 120.2
C1 C2 C3 121.00(12)
C1 C2 H2 119.5
C3 C2 H2 119.5
C2 C3 C4 120.52(12)
C2 C3 H3 119.7
C4 C3 H3 119.7
O2 C4 C3 125.90(11)
O2 C4 C5 115.38(10)
C3 C4 C5 118.72(12)
O3 C5 C6 119.47(10)
O3 C5 C4 120.26(10)
C6 C5 C4 120.17(10)
C5 C6 C1 119.87(11)
C5 C6 C7 119.81(10)
C1 C6 C7 120.32(11)
O1 C7 C6 124.82(12)
O1 C7 H7 117.6
C6 C7 H7 117.6
O2 C8 C9 107.34(15)
O2 C8 H8A 110.2
C9 C8 H8A 110.2
O2 C8 H8B 110.2
C9 C8 H8B 110.2
H8A C8 H8B 108.5
C8 C9 H9A 109.5
C8 C9 H9B 109.5
H9A C9 H9B 109.5
C8 C9 H9C 109.5
H9A C9 H9C 109.5
H9B C9 H9C 109.5
O3 C10 C11 108.76(10)
O3 C10 H10A 109.9
C11 C10 H10A 109.9
O3 C10 H10B 109.9
C11 C10 H10B 109.9
H10A C10 H10B 108.3
C14 C11 C12 120.99(11)
C14 C11 C10 125.04(11)
C12 C11 C10 113.86(10)
O4 C12 O5 122.44(12)
O4 C12 C11 123.71(12)
O5 C12 C11 113.84(10)
O5 C13 H13A 109.5
O5 C13 H13B 109.5
H13A C13 H13B 109.5
O5 C13 H13C 109.5
H13A C13 H13C 109.5
H13B C13 H13C 109.5
C11 C14 C15 127.62(11)
C11 C14 H14 116.2
C15 C14 H14 116.2
C20 C15 C16 117.66(11)
C20 C15 C14 124.35(11)
C16 C15 C14 117.99(11)
C17 C16 C15 121.10(11)
C17 C16 H16 119.4
C15 C16 H16 119.4
C18 C17 C16 121.16(11)
C18 C17 H17 119.4
C16 C17 H17 119.4
C17 C18 C19 117.90(11)
C17 C18 C21 121.17(11)
C19 C18 C21 120.94(12)
C20 C19 C18 121.21(13)
C20 C19 H19 119.4
C18 C19 H19 119.4
C19 C20 C15 120.81(12)
C19 C20 H20 119.6
C15 C20 H20 119.6
C22 C21 C18 113.21(12)
C22 C21 H21A 108.9
C18 C21 H21A 108.9
C22 C21 H21B 108.9
C18 C21 H21B 108.9
H21A C21 H21B 107.7
C21 C22 H22A 109.5
C21 C22 H22B 109.5
H22A C22 H22B 109.5
C21 C22 H22C 109.5
H22A C22 H22C 109.5
H22B C22 H22C 109.5
C4 O2 C8 118.22(11)
C5 O3 C10 114.56(9)
C12 O5 C13 115.99(11)

loop_
_geom_bond_atom_site_label_1
_geom_bond_atom_site_label_2
_geom_bond_distance
C1 C2 1.366(2)
C1 C6 1.3969(17)
C1 H1 0.9300
C2 C3 1.382(2)
C2 H2 0.9300
C3 C4 1.3882(18)
C3 H3 0.9300
C4 O2 1.3632(15)
C4 C5 1.4019(16)
C5 O3 1.3771(13)
C5 C6 1.3901(16)
C6 C7 1.4763(17)
C7 O1 1.1978(16)
C7 H7 0.9300
C8 O2 1.4259(16)
C8 C9 1.488(3)
C8 H8A 0.9700
C8 H8B 0.9700
C9 H9A 0.9600
C9 H9B 0.9600
C9 H9C 0.9600
C10 O3 1.4520(15)
C10 C11 1.4949(16)
C10 H10A 0.9700
C10 H10B 0.9700
C11 C14 1.3414(16)
C11 C12 1.4829(17)
C12 O4 1.1990(15)
C12 O5 1.3347(16)
C13 O5 1.4370(16)
C13 H13A 0.9600
C13 H13B 0.9600
C13 H13C 0.9600
C14 C15 1.4696(15)
C14 H14 0.9300
C15 C20 1.3905(18)
C15 C16 1.3908(16)
C16 C17 1.3856(16)
C16 H16 0.9300
C17 C18 1.3785(18)
C17 H17 0.9300
C18 C19 1.3901(19)
C18 C21 1.5106(17)
C19 C20 1.3853(19)
C19 H19 0.9300
C20 H20 0.9300
C21 C22 1.509(2)
C21 H21A 0.9700
C21 H21B 0.9700
C22 H22A 0.9600
C22 H22B 0.9600
C22 H22C 0.9600

loop_
_geom_hbond_atom_site_label_D
_geom_hbond_atom_site_label_H
_geom_hbond_atom_site_label_A
_geom_hbond_site_symmetry_A
_geom_hbond_distance_DH
_geom_hbond_distance_HA
_geom_hbond_distance_DA
_geom_hbond_angle_DHA
C7 H7 O5 2_666 0.93 2.58 3.368(2) 143
C17 H17 O1 1_564 0.93 2.56 3.454(2) 161

loop_
_geom_torsion_atom_site_label_1
_geom_torsion_atom_site_label_2
_geom_torsion_atom_site_label_3
_geom_torsion_atom_site_label_4
_geom_torsion
C6 C1 C2 C3 2.1(2)
C1 C2 C3 C4 -1.0(2)
C2 C3 C4 O2 177.56(13)
C2 C3 C4 C5 -1.9(2)
O2 C4 C5 O3 0.58(17)
C3 C4 C5 O3 -179.90(11)
O2 C4 C5 C6 -175.87(11)
C3 C4 C5 C6 3.65(18)
O3 C5 C6 C1 -179.04(11)
C4 C5 C6 C1 -2.56(18)
O3 C5 C6 C7 0.21(18)
C4 C5 C6 C7 176.69(11)
C2 C1 C6 C5 -0.3(2)
C2 C1 C6 C7 -179.58(13)
C5 C6 C7 O1 -168.90(14)
C1 C6 C7 O1 10.3(2)
O3 C10 C11 C14 103.91(14)
O3 C10 C11 C12 -79.81(13)
C14 C11 C12 O4 176.44(14)
C10 C11 C12 O4 0.0(2)
C14 C11 C12 O5 -3.89(18)
C10 C11 C12 O5 179.67(11)
C12 C11 C14 C15 -179.59(12)
C10 C11 C14 C15 -3.6(2)
C11 C14 C15 C20 -38.7(2)
C11 C14 C15 C16 141.38(14)
C20 C15 C16 C17 4.00(19)
C14 C15 C16 C17 -176.03(11)
C15 C16 C17 C18 -2.89(19)
C16 C17 C18 C19 -0.7(2)
C16 C17 C18 C21 179.52(12)
C17 C18 C19 C20 3.1(2)
C21 C18 C19 C20 -177.14(14)
C18 C19 C20 C15 -1.9(3)
C16 C15 C20 C19 -1.6(2)
C14 C15 C20 C19 178.41(14)
C17 C18 C21 C22 -118.36(15)
C19 C18 C21 C22 61.87(19)
C3 C4 O2 C8 -12.8(2)
C5 C4 O2 C8 166.63(12)
C9 C8 O2 C4 -169.18(14)
C6 C5 O3 C10 -119.28(12)
C4 C5 O3 C10 64.25(14)
C11 C10 O3 C5 135.17(10)
O4 C12 O5 C13 -3.1(2)
C11 C12 O5 C13 177.20(13)

loop_
_cod_related_entry_id
_cod_related_entry_database
_cod_related_entry_code
1 ChemSpider 30657268
